data_7226997
loop_
_publ_author_name
'Pop, Flavia'
'Lewis, William'
'Amabilino, David B.'

_publ_section_title
;
 Solid state supramolecular structure of diketopyrrolopyrrole
 chromophores: correlating stacking geometry with visible light absorption
;
_journal_issue 46
_journal_name_full CrystEngComm
_journal_page_first 8933
_journal_paper_doi 10.1039/C6CE02157C
_journal_volume 18
_journal_year 2016
_chemical_absolute_configuration ad
_chemical_formula_moiety 'C24 H28 N2 O2 S2'
_chemical_formula_sum 'C24 H28 N2 O2 S2'
_chemical_formula_weight 440.60
_space_group_crystal_system monoclinic
_space_group_IT_number 4
_space_group_name_Hall 'P 2yb'
_space_group_name_H-M_alt 'P 1 21 1'
_symmetry_space_group_name_Hall 'P 2yb'
_symmetry_space_group_name_H-M 'P 1 21 1'
_atom_sites_solution_hydrogens geom
_atom_sites_solution_primary iterative
_atom_sites_solution_secondary difmap
_audit_creation_date 2016-10-04
_audit_creation_method
;
Olex2 1.2
(compiled 2016.09.09 svn.r3337 for OlexSys, GUI svn.r5227)
;
_audit_update_record
;
2016-10-05 deposited with the CCDC.
2016-11-03 downloaded from the CCDC.
;
_cell_angle_alpha 90
_cell_angle_beta 106.106(3)
_cell_angle_gamma 90
_cell_formula_units_Z 4
_cell_length_a 16.0248(4)
_cell_length_b 5.61472(12)
_cell_length_c 25.7171(6)
_cell_measurement_reflns_used 11298
_cell_measurement_temperature 120(2)
_cell_measurement_theta_max 73.5380
_cell_measurement_theta_min 3.7960
_cell_volume 2223.07(10)
_computing_cell_refinement
;
CrysAlisPro, Agilent Technologies,
Version 1.171.37.35 (release 13-08-2014 CrysAlis171 .NET)
(compiled Aug 13 2014,18:06:01)
;
_computing_data_collection
;
CrysAlisPro, Agilent Technologies,
Version 1.171.37.35 (release 13-08-2014 CrysAlis171 .NET)
(compiled Aug 13 2014,18:06:01)
;
_computing_data_reduction
;
CrysAlisPro, Agilent Technologies,
Version 1.171.37.35 (release 13-08-2014 CrysAlis171 .NET)
(compiled Aug 13 2014,18:06:01)
;
_computing_molecular_graphics 'Olex2 (Dolomanov et al., 2009)'
_computing_publication_material 'Olex2 (Dolomanov et al., 2009)'
_computing_structure_refinement 'ShelXL (Sheldrick, 2015)'
_computing_structure_solution 'olex2.solve (Bourhis et al., 2015)'
_diffrn_ambient_environment N~2~
_diffrn_ambient_temperature 120(2)
_diffrn_crystal_treatment 'flash frozen in gaseous N2'
_diffrn_detector 'CCD area detector'
_diffrn_detector_area_resol_mean 5.2349
_diffrn_detector_type 'Agilent Diffraction Atlas S2 detector'
_diffrn_measured_fraction_theta_full 0.998
_diffrn_measured_fraction_theta_max 0.986
_diffrn_measurement_details
;
  1 omega -108.00  -12.00   1.0000    7.5000
omega____ theta____ kappa____ phi______ frames
    -      -38.5000  -57.0000  150.0000 96

  2 omega  -70.00   21.00   1.0000    7.5000
omega____ theta____ kappa____ phi______ frames
    -      -38.5000   77.0000  -60.0000 91

  3 omega  -11.00   16.00   1.0000    7.5000
omega____ theta____ kappa____ phi______ frames
    -      -38.5000   38.0000  -60.0000 27

  4 omega   31.00   83.00   1.0000   30.0000
omega____ theta____ kappa____ phi______ frames
    -      104.5000  -30.0000 -120.0000 52

  5 omega   46.00   94.00   1.0000   30.0000
omega____ theta____ kappa____ phi______ frames
    -      104.5000  -94.0000  -60.0000 48

  6 omega   37.00   76.00   1.0000   30.0000
omega____ theta____ kappa____ phi______ frames
    -      104.5000  -30.0000    0.0000 39

  7 omega  111.00  171.00   1.0000   30.0000
omega____ theta____ kappa____ phi______ frames
    -      104.5000   30.0000   30.0000 60

  8 omega   74.00  134.00   1.0000   30.0000
omega____ theta____ kappa____ phi______ frames
    -      104.5000   77.0000  -30.0000 60

  9 omega   68.00  104.00   1.0000   30.0000
omega____ theta____ kappa____ phi______ frames
    -      104.5000  -94.0000 -120.0000 36

 10 omega   33.00  116.00   1.0000   30.0000
omega____ theta____ kappa____ phi______ frames
    -      104.5000 -125.0000 -150.0000 83

 11 omega   35.00   91.00   1.0000   30.0000
omega____ theta____ kappa____ phi______ frames
    -      104.5000  -30.0000 -180.0000 56

 12 omega  -30.00   65.00   1.0000    7.5000
omega____ theta____ kappa____ phi______ frames
    -       42.3292  -38.0000    0.0000 95

 13 omega   11.00  116.00   1.0000    7.5000
omega____ theta____ kappa____ phi______ frames
    -       42.3292   77.0000   30.0000 105

 14 omega   16.00  112.00   1.0000    7.5000
omega____ theta____ kappa____ phi______ frames
    -       42.3292   57.0000  -60.0000 96

 15 omega   80.00  176.00   1.0000   30.0000
omega____ theta____ kappa____ phi______ frames
    -      104.5000   45.0000   90.0000 96

 16 omega   77.00  175.00   1.0000   30.0000
omega____ theta____ kappa____ phi______ frames
    -      104.5000   61.0000  150.0000 98

 17 omega   23.00  109.00   1.0000   30.0000
omega____ theta____ kappa____ phi______ frames
    -      104.5000  -94.0000   60.0000 86

 18 omega   77.00  175.00   1.0000   30.0000
omega____ theta____ kappa____ phi______ frames
    -      104.5000   61.0000 -150.0000 98

 19 omega   33.00   98.00   1.0000   30.0000
omega____ theta____ kappa____ phi______ frames
    -      104.5000  -45.0000  150.0000 65

 20 omega   77.00  175.00   1.0000   30.0000
omega____ theta____ kappa____ phi______ frames
    -      104.5000   61.0000  -90.0000 98

 21 omega  -50.00   34.00   1.0000    7.5000
omega____ theta____ kappa____ phi______ frames
    -      -38.5000   38.0000 -150.0000 84

 22 omega   11.00  116.00   1.0000    7.5000
omega____ theta____ kappa____ phi______ frames
    -       42.3292   77.0000 -150.0000 105

 23 omega   11.00  116.00   1.0000    7.5000
omega____ theta____ kappa____ phi______ frames
    -       42.3292   77.0000  120.0000 105

 24 omega   73.00   98.00   1.0000   30.0000
omega____ theta____ kappa____ phi______ frames
    -      104.5000   77.0000   30.0000 25
;
_diffrn_measurement_device '\k-geometry diffractometer'
_diffrn_measurement_device_type 'SuperNova, Atlas'
_diffrn_measurement_method '\w scans'
_diffrn_measurement_specimen_support 'MiTeGen micromount'
_diffrn_orient_matrix_UB_11 -0.0341691000
_diffrn_orient_matrix_UB_12 0.0270488000
_diffrn_orient_matrix_UB_13 -0.0619525000
_diffrn_orient_matrix_UB_21 -0.0139656000
_diffrn_orient_matrix_UB_22 0.2683086000
_diffrn_orient_matrix_UB_23 0.0068360000
_diffrn_orient_matrix_UB_31 0.0929758000
_diffrn_orient_matrix_UB_32 0.0501449000
_diffrn_orient_matrix_UB_33 -0.0030635000
_diffrn_radiation_collimation 'focusing mirrors'
_diffrn_radiation_monochromator mirror
_diffrn_radiation_probe x-ray
_diffrn_radiation_type CuK\a
_diffrn_radiation_wavelength 1.54184
_diffrn_radiation_wavelength_determination fundamental
_diffrn_reflns_av_R_equivalents 0.0338
_diffrn_reflns_av_unetI/netI 0.0307
_diffrn_reflns_Laue_measured_fraction_full 0.998
_diffrn_reflns_Laue_measured_fraction_max 0.986
_diffrn_reflns_limit_h_max 19
_diffrn_reflns_limit_h_min -17
_diffrn_reflns_limit_k_max 6
_diffrn_reflns_limit_k_min -6
_diffrn_reflns_limit_l_max 31
_diffrn_reflns_limit_l_min -31
_diffrn_reflns_number 24225
_diffrn_reflns_point_group_measured_fraction_full 0.984
_diffrn_reflns_point_group_measured_fraction_max 0.957
_diffrn_reflns_theta_full 67.684
_diffrn_reflns_theta_max 73.711
_diffrn_reflns_theta_min 3.781
_diffrn_source 'microfocus sealed tube'
_diffrn_source_current 0.8
_diffrn_source_power 0.04
_diffrn_source_target Cu
_diffrn_source_type 'Agilent Diffraction microfocus tube'
_diffrn_source_voltage 50
_exptl_absorpt_coefficient_mu 2.352
_exptl_absorpt_correction_T_max 0.970
_exptl_absorpt_correction_T_min 0.530
_exptl_absorpt_correction_type gaussian
_exptl_absorpt_process_details
;
CrysAlisPro, Agilent Technologies,
Version 1.171.37.35 (release 13-08-2014 CrysAlis171 .NET)
(compiled Aug 13 2014,18:06:01)
Numerical absorption correction based on gaussian integration over
            a multifaceted crystal model
Empirical absorption correction using spherical harmonics,
 implemented in SCALE3 ABSPACK scaling algorithm.
;
_exptl_crystal_colour red
_exptl_crystal_colour_primary red
_exptl_crystal_density_diffrn 1.316
_exptl_crystal_description needle
_exptl_crystal_F_000 936
_exptl_crystal_size_max 0.6707
_exptl_crystal_size_mid 0.0541
_exptl_crystal_size_min 0.0131
_refine_diff_density_max 0.266
_refine_diff_density_min -0.201
_refine_diff_density_rms 0.043
_refine_ls_abs_structure_details
;
 Flack x determined using 3170 quotients [(I+)-(I-)]/[(I+)+(I-)]
 (Parsons, Flack and Wagner, Acta Cryst. B69 (2013) 249-259).
;
_refine_ls_abs_structure_Flack 0.009(10)
_refine_ls_extinction_method none
_refine_ls_goodness_of_fit_ref 1.049
_refine_ls_hydrogen_treatment constr
_refine_ls_matrix_type full
_refine_ls_number_parameters 549
_refine_ls_number_reflns 8553
_refine_ls_number_restraints 1
_refine_ls_restrained_S_all 1.048
_refine_ls_R_factor_all 0.0400
_refine_ls_R_factor_gt 0.0362
_refine_ls_shift/su_max 0.001
_refine_ls_shift/su_mean 0.000
_refine_ls_structure_factor_coef Fsqd
_refine_ls_weighting_details 'w=1/[\s^2^(Fo^2^)+(0.0509P)^2^+0.4263P] where P=(Fo^2^+2Fc^2^)/3'
_refine_ls_weighting_scheme calc
_refine_ls_wR_factor_gt 0.0953
_refine_ls_wR_factor_ref 0.0982
_reflns_Friedel_coverage 0.753
_reflns_Friedel_fraction_full 0.966
_reflns_Friedel_fraction_max 0.921
_reflns_number_gt 7909
_reflns_number_total 8553
_reflns_threshold_expression 'I > 2\s(I)'
_cod_data_source_file c6ce02157c2.cif
_cod_data_source_block 1E
_cod_depositor_comments 'Adding full bibliography for 7226989--7226997.cif.'
_cod_database_code 7226997
_nottingham_internal_coll_name OFFPLP
_nottingham_internal_coll_number 14790
_nottingham_internal_coll_client FFP/DBA
_nottingham_internal_coll_type custom
_nottingham_internal_coll_frame_method 'omega scans'
_nottingham_internal_coll_frame_time '7.5000, 30.0000'
_nottingham_internal_coll_frame_width 1.0000
_nottingham_internal_coll_user pczwl
_nottingham_internal_coll_date 16/06/2015
_nottingham_internal_coll_location NOTTS
_nottingham_internal_coll_instrument 'GVB, PL13110001'
_nottingham_internal_process_date 22/06/2015
_nottingham_internal_process_user pczfp
_nottingham_internal_solution_date 22/06/2015
_nottingham_internal_solution_user pczfp
_nottingham_internal_refinement_date 22/06/2016
_nottingham_internal_refinement_user pczfp
_nottingham_internal_self_validation_date 17/08/2016
_nottingham_internal_self_validation_user pczfp/pczwl
_nottingham_internal_validation_date 4/10/2016
_nottingham_internal_validation_user pczwl
_nottingham_internal_archive_date 4/10/2016
_shelx_shelxl_version_number 2014/7
_chemical_oxdiff_formula 'C24 H28 N2 O2 S2'
_chemical_oxdiff_usercomment 'OFFPLP #14790 GVB-601 IN FOMBLIN FILM ON A MICROMOUNT FOR FFP/DBA'
_shelx_space_group_comment
;
The symmetry employed for this shelxl refinement is uniquely defined
by the following loop, which should always be used as a source of
symmetry information in preference to the above space-group names.
They are only intended as comments.
;
_reflns_odcompleteness_completeness 99.86
_reflns_odcompleteness_iscentric 1
_reflns_odcompleteness_theta 66.97
_olex2_refinement_description
;
1. Fixed Uiso
 At 1.2 times of:
  All C(H) groups, All C(H,H) groups
 At 1.5 times of:
  All C(H,H,H) groups
2.a Ternary CH refined with riding coordinates:
 C16A(H16A), C21A(H21A), C16B(H16B), C21B(H21B)
2.b Secondary CH2 refined with riding coordinates:
 C15A(H15A,H15B), C18A(H18A,H18B), C20A(H20A,H20B), C23A(H23A,H23B), C15B(H15C,
 H15D), C18B(H18C,H18D), C20B(H20C,H20D), C23B(H23C,H23D)
2.c Aromatic/amide H refined with riding coordinates:
 C1A(H1A), C2A(H2A), C3A(H3A), C12A(H12A), C13A(H13A), C14A(H14A), C1B(H1B),
 C2B(H2B), C3B(H3B), C12B(H12B), C13B(H13B), C14B(H14B)
2.d Idealised Me refined as rotating group:
 C17A(H17A,H17B,H17C), C19A(H19A,H19B,H19C), C22A(H22A,H22B,H22C), C24A(H24A,
 H24B,H24C), C17B(H17D,H17E,H17F), C19B(H19D,H19E,H19F), C22B(H22D,H22E,H22F),
 C24B(H24D,H24E,H24F)
;
_olex2_date_sample_data_collection 2015-06-16
_olex2_date_sample_submission 2015-05-19
_olex2_exptl_crystal_mounting_method 'in fomblin film on a micromount'
_olex2_submission_special_instructions 'No special instructions were received'

loop_
_space_group_symop_operation_xyz
'x, y, z'
'-x, y+1/2, -z'

loop_
_atom_site_label
_atom_site_type_symbol
_atom_site_fract_x
_atom_site_fract_y
_atom_site_fract_z
_atom_site_U_iso_or_equiv
_atom_site_adp_type
_atom_site_occupancy
_atom_site_site_symmetry_order
_atom_site_calc_flag
_atom_site_refinement_flags_posn
S1A S 0.38542(5) -0.09572(17) 0.89241(3) 0.0405(2) Uani 1 1 d .
S2A S 0.10640(5) 0.70064(15) 1.10540(3) 0.0339(2) Uani 1 1 d .
O1A O 0.15315(13) 0.6226(4) 0.91067(7) 0.0255(4) Uani 1 1 d .
O2A O 0.34549(13) -0.0028(4) 1.08916(8) 0.0275(4) Uani 1 1 d .
N1A N 0.24546(14) 0.2976(4) 0.91630(9) 0.0222(5) Uani 1 1 d .
N2A N 0.25262(14) 0.3214(4) 1.08334(8) 0.0211(5) Uani 1 1 d .
C1A C 0.4425(2) -0.3435(7) 0.92050(14) 0.0398(8) Uani 1 1 d .
H1A H 0.4774 -0.4349 0.9035 0.048 Uiso 1 1 calc R
C2A C 0.43203(18) -0.3939(6) 0.96991(14) 0.0336(7) Uani 1 1 d .
H2A H 0.4580 -0.5267 0.9912 0.040 Uiso 1 1 calc R
C3A C 0.37829(17) -0.2277(5) 0.98622(12) 0.0272(6) Uani 1 1 d .
H3A H 0.3651 -0.2358 1.0200 0.033 Uiso 1 1 calc R
C4A C 0.34680(17) -0.0518(5) 0.94825(11) 0.0240(6) Uani 1 1 d .
C5A C 0.29287(16) 0.1429(5) 0.95621(10) 0.0212(6) Uani 1 1 d .
C6A C 0.19924(17) 0.4687(5) 0.93844(10) 0.0209(5) Uani 1 1 d .
C7A C 0.27843(16) 0.2111(5) 1.00461(10) 0.0214(6) Uani 1 1 d .
C8A C 0.22136(16) 0.4103(5) 0.99541(10) 0.0198(5) Uani 1 1 d .
C9A C 0.29952(16) 0.1524(5) 1.06134(10) 0.0212(5) Uani 1 1 d .
C10A C 0.20558(16) 0.4764(5) 1.04360(10) 0.0200(5) Uani 1 1 d .
C11A C 0.15051(16) 0.6684(5) 1.05150(10) 0.0218(6) Uani 1 1 d .
C12A C 0.12179(17) 0.8488(5) 1.01438(11) 0.0235(6) Uani 1 1 d .
H12A H 0.1378 0.8624 0.9816 0.028 Uiso 1 1 calc R
C13A C 0.06612(18) 1.0110(6) 1.03020(12) 0.0273(6) Uani 1 1 d .
H13A H 0.0417 1.1470 1.0096 0.033 Uiso 1 1 calc R
C14A C 0.05117(19) 0.9517(6) 1.07814(12) 0.0327(7) Uani 1 1 d .
H14A H 0.0144 1.0394 1.0945 0.039 Uiso 1 1 calc R
C15A C 0.23408(18) 0.2903(6) 0.85838(10) 0.0256(6) Uani 1 1 d .
H15A H 0.2913 0.2639 0.8517 0.031 Uiso 1 1 calc R
H15B H 0.2122 0.4469 0.8427 0.031 Uiso 1 1 calc R
C16A C 0.17116(19) 0.0954(5) 0.82916(11) 0.0254(6) Uani 1 1 d .
H16A H 0.1940 -0.0624 0.8449 0.030 Uiso 1 1 calc R
C17A C 0.0812(2) 0.1323(7) 0.83750(12) 0.0356(7) Uani 1 1 d .
H17A H 0.0865 0.1440 0.8763 0.053 Uiso 1 1 calc GR
H17B H 0.0438 -0.0029 0.8221 0.053 Uiso 1 1 calc GR
H17C H 0.0557 0.2794 0.8194 0.053 Uiso 1 1 calc GR
C18A C 0.1695(2) 0.0980(7) 0.76939(12) 0.0390(8) Uani 1 1 d .
H18A H 0.1509 0.2578 0.7543 0.047 Uiso 1 1 calc R
H18B H 0.2292 0.0711 0.7667 0.047 Uiso 1 1 calc R
C19A C 0.1101(3) -0.0861(8) 0.73523(13) 0.0526(10) Uani 1 1 d .
H19A H 0.1254 -0.2443 0.7511 0.079 Uiso 1 1 calc GR
H19B H 0.1167 -0.0839 0.6985 0.079 Uiso 1 1 calc GR
H19C H 0.0498 -0.0497 0.7339 0.079 Uiso 1 1 calc GR
C20A C 0.26199(18) 0.3272(5) 1.14123(10) 0.0246(6) Uani 1 1 d .
H20A H 0.2838 0.1705 1.1569 0.029 Uiso 1 1 calc R
H20B H 0.2040 0.3514 1.1469 0.029 Uiso 1 1 calc R
C21A C 0.32294(19) 0.5204(5) 1.17172(11) 0.0259(6) Uani 1 1 d .
H21A H 0.2992 0.6785 1.1567 0.031 Uiso 1 1 calc R
C22A C 0.3236(2) 0.5109(7) 1.23108(11) 0.0374(8) Uani 1 1 d .
H22A H 0.3625 0.6346 1.2513 0.056 Uiso 1 1 calc GR
H22B H 0.3441 0.3542 1.2461 0.056 Uiso 1 1 calc GR
H22C H 0.2647 0.5379 1.2341 0.056 Uiso 1 1 calc GR
C23A C 0.41372(18) 0.4932(6) 1.16408(11) 0.0286(6) Uani 1 1 d .
H23A H 0.4090 0.4948 1.1249 0.034 Uiso 1 1 calc R
H23B H 0.4376 0.3366 1.1786 0.034 Uiso 1 1 calc R
C24A C 0.4772(2) 0.6884(7) 1.19186(12) 0.0394(7) Uani 1 1 d .
H24A H 0.4526 0.8448 1.1792 0.059 Uiso 1 1 calc GR
H24B H 0.5324 0.6678 1.1830 0.059 Uiso 1 1 calc GR
H24C H 0.4870 0.6776 1.2311 0.059 Uiso 1 1 calc GR
S1B S 0.38248(6) -0.19070(18) 0.39003(3) 0.0427(2) Uani 1 1 d .
S2B S 0.10848(5) 0.63073(15) 0.60141(3) 0.0342(2) Uani 1 1 d .
O1B O 0.14411(13) 0.5170(4) 0.40511(7) 0.0266(4) Uani 1 1 d .
O2B O 0.35118(12) -0.0624(4) 0.58745(8) 0.0271(4) Uani 1 1 d .
N1B N 0.23944(14) 0.1982(4) 0.41207(9) 0.0230(5) Uani 1 1 d .
N2B N 0.25624(14) 0.2565(4) 0.58020(9) 0.0211(5) Uani 1 1 d .
C1B C 0.4410(2) -0.4354(6) 0.41959(15) 0.0405(8) Uani 1 1 d .
H1B H 0.4761 -0.5286 0.4031 0.049 Uiso 1 1 calc R
C2B C 0.43120(19) -0.4790(6) 0.46891(14) 0.0344(7) Uani 1 1 d .
H2B H 0.4580 -0.6089 0.4909 0.041 Uiso 1 1 calc R
C3B C 0.37694(17) -0.3122(5) 0.48468(12) 0.0271(6) Uani 1 1 d .
H3B H 0.3644 -0.3163 0.5187 0.033 Uiso 1 1 calc R
C4B C 0.34410(17) -0.1427(5) 0.44556(12) 0.0253(6) Uani 1 1 d .
C5B C 0.28994(17) 0.0531(5) 0.45300(11) 0.0222(6) Uani 1 1 d .
C6B C 0.19316(17) 0.3712(5) 0.43376(11) 0.0221(6) Uani 1 1 d .
C7B C 0.27791(16) 0.1309(5) 0.50126(10) 0.0216(5) Uani 1 1 d .
C8B C 0.21901(16) 0.3257(5) 0.49121(10) 0.0205(5) Uani 1 1 d .
C9B C 0.30273(17) 0.0843(5) 0.55889(11) 0.0220(6) Uani 1 1 d .
C10B C 0.20571(16) 0.4019(5) 0.53949(10) 0.0203(5) Uani 1 1 d .
C11B C 0.15088(17) 0.5946(5) 0.54681(10) 0.0216(6) Uani 1 1 d .
C12B C 0.12181(17) 0.7730(5) 0.50956(11) 0.0237(6) Uani 1 1 d .
H12B H 0.1367 0.7843 0.4764 0.028 Uiso 1 1 calc R
C13B C 0.06738(17) 0.9375(5) 0.52590(12) 0.0272(6) Uani 1 1 d .
H13B H 0.0427 1.0729 0.5051 0.033 Uiso 1 1 calc R
C14B C 0.05401(19) 0.8827(6) 0.57395(12) 0.0333(7) Uani 1 1 d .
H14B H 0.0185 0.9734 0.5906 0.040 Uiso 1 1 calc R
C15B C 0.22482(19) 0.1795(6) 0.35358(11) 0.0269(6) Uani 1 1 d .
H15C H 0.2815 0.1590 0.3458 0.032 Uiso 1 1 calc R
H15D H 0.1990 0.3304 0.3365 0.032 Uiso 1 1 calc R
C16B C 0.16513(19) -0.0270(6) 0.32784(11) 0.0278(6) Uani 1 1 d .
H16B H 0.1931 -0.1776 0.3449 0.033 Uiso 1 1 calc R
C17B C 0.07638(19) -0.0090(6) 0.33913(12) 0.0313(7) Uani 1 1 d .
H17D H 0.0383 -0.1355 0.3196 0.047 Uiso 1 1 calc GR
H17E H 0.0504 0.1465 0.3270 0.047 Uiso 1 1 calc GR
H17F H 0.0837 -0.0263 0.3781 0.047 Uiso 1 1 calc GR
C18B C 0.1569(2) -0.0427(6) 0.26697(12) 0.0377(7) Uani 1 1 d .
H18C H 0.2160 -0.0419 0.2620 0.045 Uiso 1 1 calc R
H18D H 0.1298 -0.1973 0.2534 0.045 Uiso 1 1 calc R
C19B C 0.1047(2) 0.1539(7) 0.23256(11) 0.0420(8) Uani 1 1 d .
H19D H 0.0442 0.1440 0.2336 0.063 Uiso 1 1 calc GR
H19E H 0.1073 0.1362 0.1951 0.063 Uiso 1 1 calc GR
H19F H 0.1289 0.3089 0.2467 0.063 Uiso 1 1 calc GR
C20B C 0.26789(18) 0.2755(5) 0.63839(10) 0.0238(6) Uani 1 1 d .
H20C H 0.2938 0.1255 0.6559 0.029 Uiso 1 1 calc R
H20D H 0.2102 0.2936 0.6449 0.029 Uiso 1 1 calc R
C21B C 0.32571(18) 0.4843(5) 0.66514(11) 0.0244(6) Uani 1 1 d .
H21B H 0.3016 0.6333 0.6453 0.029 Uiso 1 1 calc R
C22B C 0.3218(2) 0.5091(7) 0.72340(11) 0.0346(7) Uani 1 1 d .
H22D H 0.3579 0.6437 0.7406 0.052 Uiso 1 1 calc GR
H22E H 0.3433 0.3626 0.7433 0.052 Uiso 1 1 calc GR
H22F H 0.2616 0.5369 0.7238 0.052 Uiso 1 1 calc GR
C23B C 0.41847(17) 0.4504(6) 0.66076(11) 0.0257(6) Uani 1 1 d .
H23C H 0.4407 0.2950 0.6770 0.031 Uiso 1 1 calc R
H23D H 0.4168 0.4450 0.6220 0.031 Uiso 1 1 calc R
C24B C 0.48152(18) 0.6459(6) 0.68852(11) 0.0317(6) Uani 1 1 d .
H24D H 0.4578 0.8018 0.6748 0.047 Uiso 1 1 calc GR
H24E H 0.5376 0.6224 0.6809 0.047 Uiso 1 1 calc GR
H24F H 0.4896 0.6390 0.7277 0.047 Uiso 1 1 calc GR

loop_
_atom_site_aniso_label
_atom_site_aniso_U_11
_atom_site_aniso_U_22
_atom_site_aniso_U_33
_atom_site_aniso_U_23
_atom_site_aniso_U_13
_atom_site_aniso_U_12
S1A 0.0379(4) 0.0475(5) 0.0412(4) -0.0012(4) 0.0195(4) 0.0136(4)
S2A 0.0296(4) 0.0458(5) 0.0272(3) 0.0018(3) 0.0095(3) 0.0142(3)
O1A 0.0244(10) 0.0240(10) 0.0267(9) 0.0048(8) 0.0046(8) 0.0035(8)
O2A 0.0239(10) 0.0252(10) 0.0300(9) 0.0050(8) 0.0018(8) 0.0031(9)
N1A 0.0198(11) 0.0234(12) 0.0231(10) 0.0006(9) 0.0055(9) 0.0001(10)
N2A 0.0167(11) 0.0227(12) 0.0216(10) 0.0015(9) 0.0015(8) 0.0001(9)
C1A 0.0274(16) 0.0372(19) 0.0563(19) -0.0097(16) 0.0144(14) 0.0049(15)
C2A 0.0158(14) 0.0237(15) 0.0576(19) -0.0053(14) 0.0040(13) -0.0006(12)
C3A 0.0144(13) 0.0231(14) 0.0422(15) -0.0031(12) 0.0046(11) -0.0033(11)
C4A 0.0155(12) 0.0237(15) 0.0321(13) -0.0035(11) 0.0056(10) -0.0015(11)
C5A 0.0139(12) 0.0218(14) 0.0269(12) 0.0009(11) 0.0042(10) -0.0032(11)
C6A 0.0154(12) 0.0217(14) 0.0253(12) 0.0001(10) 0.0051(10) -0.0037(11)
C7A 0.0136(12) 0.0214(14) 0.0277(13) 0.0022(11) 0.0035(10) -0.0025(11)
C8A 0.0134(12) 0.0184(13) 0.0267(13) 0.0014(10) 0.0037(10) -0.0001(10)
C9A 0.0148(12) 0.0181(13) 0.0287(12) 0.0005(10) 0.0028(10) -0.0024(10)
C10A 0.0134(12) 0.0201(13) 0.0244(12) 0.0017(10) 0.0019(10) -0.0029(11)
C11A 0.0135(12) 0.0246(14) 0.0255(12) -0.0021(11) 0.0021(10) -0.0017(11)
C12A 0.0159(12) 0.0214(14) 0.0322(13) 0.0002(11) 0.0050(11) -0.0024(11)
C13A 0.0167(13) 0.0226(14) 0.0399(15) -0.0044(12) 0.0036(11) -0.0005(11)
C14A 0.0205(14) 0.0385(18) 0.0365(16) -0.0084(13) 0.0038(12) 0.0070(13)
C15A 0.0246(14) 0.0296(15) 0.0241(12) 0.0005(11) 0.0095(11) -0.0035(12)
C16A 0.0253(14) 0.0263(14) 0.0243(12) -0.0011(11) 0.0066(11) -0.0013(11)
C17A 0.0243(15) 0.045(2) 0.0367(15) -0.0089(14) 0.0072(12) -0.0050(14)
C18A 0.047(2) 0.0430(19) 0.0291(14) -0.0054(13) 0.0140(14) -0.0076(16)
C19A 0.064(2) 0.058(2) 0.0353(17) -0.0180(16) 0.0144(16) -0.014(2)
C20A 0.0227(14) 0.0270(15) 0.0233(12) 0.0048(11) 0.0050(10) 0.0002(11)
C21A 0.0240(14) 0.0269(15) 0.0239(13) -0.0002(11) 0.0017(10) 0.0048(11)
C22A 0.0360(17) 0.049(2) 0.0256(14) -0.0045(13) 0.0063(12) 0.0101(15)
C23A 0.0229(14) 0.0348(16) 0.0247(13) -0.0054(11) 0.0010(11) -0.0016(12)
C24A 0.0307(16) 0.0441(18) 0.0371(15) -0.0099(14) -0.0009(12) -0.0059(15)
S1B 0.0379(5) 0.0514(5) 0.0452(4) 0.0040(4) 0.0223(4) 0.0180(4)
S2B 0.0294(4) 0.0481(5) 0.0253(3) 0.0017(3) 0.0077(3) 0.0152(4)
O1B 0.0262(10) 0.0262(10) 0.0268(9) 0.0073(8) 0.0063(8) 0.0078(8)
O2B 0.0212(10) 0.0261(10) 0.0311(10) 0.0083(8) 0.0022(8) 0.0033(8)
N1B 0.0211(11) 0.0240(12) 0.0251(11) 0.0046(9) 0.0084(9) 0.0037(10)
N2B 0.0157(10) 0.0230(11) 0.0228(10) 0.0044(9) 0.0023(8) -0.0011(9)
C1B 0.0257(16) 0.0361(19) 0.061(2) -0.0090(15) 0.0147(15) 0.0066(14)
C2B 0.0159(14) 0.0268(16) 0.056(2) -0.0039(14) 0.0026(13) 0.0010(12)
C3B 0.0152(13) 0.0232(14) 0.0405(15) 0.0007(12) 0.0035(11) -0.0002(12)
C4B 0.0146(12) 0.0265(15) 0.0353(14) 0.0000(11) 0.0081(11) -0.0014(11)
C5B 0.0146(12) 0.0226(14) 0.0295(13) 0.0037(10) 0.0062(10) -0.0011(10)
C6B 0.0181(12) 0.0225(14) 0.0262(13) 0.0030(10) 0.0072(10) -0.0002(11)
C7B 0.0144(12) 0.0226(14) 0.0275(13) 0.0055(11) 0.0051(10) -0.0003(11)
C8B 0.0137(11) 0.0206(13) 0.0270(13) 0.0035(10) 0.0054(10) 0.0020(11)
C9B 0.0122(12) 0.0222(13) 0.0300(13) 0.0041(10) 0.0032(10) -0.0027(10)
C10B 0.0121(11) 0.0215(13) 0.0250(12) 0.0038(10) 0.0014(9) -0.0034(10)
C11B 0.0142(12) 0.0234(14) 0.0254(12) -0.0001(10) 0.0027(10) -0.0021(11)
C12B 0.0152(12) 0.0213(13) 0.0332(14) 0.0005(11) 0.0043(10) -0.0015(11)
C13B 0.0156(13) 0.0221(14) 0.0401(15) -0.0033(11) 0.0014(11) -0.0005(11)
C14B 0.0217(14) 0.0398(18) 0.0351(15) -0.0082(13) 0.0026(12) 0.0068(13)
C15B 0.0280(14) 0.0300(15) 0.0250(12) 0.0046(11) 0.0111(11) 0.0031(12)
C16B 0.0264(14) 0.0245(14) 0.0320(14) 0.0043(11) 0.0073(11) 0.0044(12)
C17B 0.0252(15) 0.0359(17) 0.0324(15) 0.0051(12) 0.0072(12) 0.0012(13)
C18B 0.0383(18) 0.0379(18) 0.0382(16) -0.0085(13) 0.0127(14) 0.0022(15)
C19B 0.049(2) 0.0488(19) 0.0270(14) -0.0006(13) 0.0084(13) -0.0046(16)
C20B 0.0211(13) 0.0261(14) 0.0229(12) 0.0061(10) 0.0036(10) 0.0004(11)
C21B 0.0200(13) 0.0260(14) 0.0241(12) 0.0048(10) 0.0011(10) -0.0008(11)
C22B 0.0311(16) 0.0449(19) 0.0275(14) -0.0004(13) 0.0076(12) 0.0010(14)
C23B 0.0199(13) 0.0298(15) 0.0250(13) -0.0001(11) 0.0021(10) -0.0012(12)
C24B 0.0248(14) 0.0351(16) 0.0308(13) 0.0001(12) 0.0006(11) -0.0061(12)

loop_
_atom_type_symbol
_atom_type_description
_atom_type_scat_dispersion_real
_atom_type_scat_dispersion_imag
_atom_type_scat_source
C C 0.0181 0.0091 'International Tables Vol C Tables 4.2.6.8 and 6.1.1.4'
H H 0.0000 0.0000 'International Tables Vol C Tables 4.2.6.8 and 6.1.1.4'
N N 0.0311 0.0180 'International Tables Vol C Tables 4.2.6.8 and 6.1.1.4'
O O 0.0492 0.0322 'International Tables Vol C Tables 4.2.6.8 and 6.1.1.4'
S S 0.3331 0.5567 'International Tables Vol C Tables 4.2.6.8 and 6.1.1.4'

loop_
_exptl_crystal_face_index_h
_exptl_crystal_face_index_k
_exptl_crystal_face_index_l
_exptl_crystal_face_perp_dist
_exptl_oxdiff_crystal_face_indexfrac_h
_exptl_oxdiff_crystal_face_indexfrac_k
_exptl_oxdiff_crystal_face_indexfrac_l
_exptl_oxdiff_crystal_face_x
_exptl_oxdiff_crystal_face_y
_exptl_oxdiff_crystal_face_z
0 -4 -1 0.3344 -0.0057 -4.0068 -0.9584 -0.0488 -1.0815 -0.1985
0 4 1 0.3344 0.0057 4.0068 0.9584 0.0488 1.0815 0.1985
0 0 1 0.0066 0.0009 0.0007 0.9987 -0.0619 0.0070 -0.0029
0 0 -1 0.0066 -0.0009 -0.0007 -0.9987 0.0619 -0.0070 0.0029
-5 0 2 0.0270 -4.9983 -0.0006 2.0044 0.0466 0.0833 -0.4709
5 0 -2 0.0270 4.9983 0.0006 -2.0044 -0.0466 -0.0833 0.4709

loop_
_geom_angle_atom_site_label_1
_geom_angle_atom_site_label_2
_geom_angle_atom_site_label_3
_geom_angle
C1A S1A C4A 92.16(16)
C14A S2A C11A 92.17(15)
C5A N1A C6A 111.3(2)
C5A N1A C15A 128.7(2)
C6A N1A C15A 119.9(2)
C9A N2A C20A 120.4(2)
C10A N2A C9A 111.3(2)
C10A N2A C20A 128.2(2)
S1A C1A H1A 124.0
C2A C1A S1A 112.0(3)
C2A C1A H1A 124.0
C1A C2A H2A 123.7
C1A C2A C3A 112.6(3)
C3A C2A H2A 123.7
C2A C3A H3A 123.3
C4A C3A C2A 113.3(3)
C4A C3A H3A 123.3
C3A C4A S1A 109.9(2)
C3A C4A C5A 123.8(3)
C5A C4A S1A 126.3(2)
N1A C5A C4A 126.3(2)
C7A C5A N1A 107.2(2)
C7A C5A C4A 126.5(3)
O1A C6A N1A 122.5(2)
O1A C6A C8A 133.4(3)
N1A C6A C8A 104.1(2)
C5A C7A C8A 109.2(2)
C5A C7A C9A 142.9(3)
C8A C7A C9A 107.9(2)
C7A C8A C6A 108.2(2)
C10A C8A C6A 142.4(3)
C10A C8A C7A 109.3(2)
O2A C9A N2A 122.5(2)
O2A C9A C7A 133.1(3)
N2A C9A C7A 104.4(2)
N2A C10A C11A 126.2(2)
C8A C10A N2A 107.1(2)
C8A C10A C11A 126.7(2)
C10A C11A S2A 126.3(2)
C12A C11A S2A 110.2(2)
C12A C11A C10A 123.4(2)
C11A C12A H12A 123.5
C11A C12A C13A 113.0(3)
C13A C12A H12A 123.5
C12A C13A H13A 123.6
C14A C13A C12A 112.8(3)
C14A C13A H13A 123.6
S2A C14A H14A 124.1
C13A C14A S2A 111.9(2)
C13A C14A H14A 124.1
N1A C15A H15A 108.8
N1A C15A H15B 108.8
N1A C15A C16A 113.7(2)
H15A C15A H15B 107.7
C16A C15A H15A 108.8
C16A C15A H15B 108.8
C15A C16A H16A 108.5
C17A C16A C15A 110.6(3)
C17A C16A H16A 108.5
C17A C16A C18A 112.7(3)
C18A C16A C15A 108.1(2)
C18A C16A H16A 108.5
C16A C17A H17A 109.5
C16A C17A H17B 109.5
C16A C17A H17C 109.5
H17A C17A H17B 109.5
H17A C17A H17C 109.5
H17B C17A H17C 109.5
C16A C18A H18A 108.7
C16A C18A H18B 108.7
H18A C18A H18B 107.6
C19A C18A C16A 114.2(3)
C19A C18A H18A 108.7
C19A C18A H18B 108.7
C18A C19A H19A 109.5
C18A C19A H19B 109.5
C18A C19A H19C 109.5
H19A C19A H19B 109.5
H19A C19A H19C 109.5
H19B C19A H19C 109.5
N2A C20A H20A 108.7
N2A C20A H20B 108.7
N2A C20A C21A 114.3(2)
H20A C20A H20B 107.6
C21A C20A H20A 108.7
C21A C20A H20B 108.7
C20A C21A H21A 108.2
C20A C21A C22A 108.4(3)
C20A C21A C23A 111.1(2)
C22A C21A H21A 108.2
C22A C21A C23A 112.5(2)
C23A C21A H21A 108.2
C21A C22A H22A 109.5
C21A C22A H22B 109.5
C21A C22A H22C 109.5
H22A C22A H22B 109.5
H22A C22A H22C 109.5
H22B C22A H22C 109.5
C21A C23A H23A 108.8
C21A C23A H23B 108.8
C21A C23A C24A 113.7(3)
H23A C23A H23B 107.7
C24A C23A H23A 108.8
C24A C23A H23B 108.8
C23A C24A H24A 109.5
C23A C24A H24B 109.5
C23A C24A H24C 109.5
H24A C24A H24B 109.5
H24A C24A H24C 109.5
H24B C24A H24C 109.5
C1B S1B C4B 92.00(16)
C14B S2B C11B 91.84(14)
C5B N1B C6B 111.0(2)
C5B N1B C15B 128.9(2)
C6B N1B C15B 120.0(2)
C9B N2B C20B 120.9(2)
C10B N2B C9B 111.5(2)
C10B N2B C20B 127.5(2)
S1B C1B H1B 124.1
C2B C1B S1B 111.8(3)
C2B C1B H1B 124.1
C1B C2B H2B 123.4
C1B C2B C3B 113.1(3)
C3B C2B H2B 123.4
C2B C3B H3B 123.5
C4B C3B C2B 112.9(3)
C4B C3B H3B 123.5
C3B C4B S1B 110.1(2)
C3B C4B C5B 123.4(3)
C5B C4B S1B 126.4(2)
N1B C5B C4B 125.9(2)
C7B C5B N1B 107.3(2)
C7B C5B C4B 126.8(3)
O1B C6B N1B 122.3(2)
O1B C6B C8B 133.3(3)
N1B C6B C8B 104.3(2)
C5B C7B C8B 109.4(2)
C5B C7B C9B 142.8(3)
C8B C7B C9B 107.8(2)
C7B C8B C6B 108.1(2)
C10B C8B C6B 142.4(3)
C10B C8B C7B 109.5(2)
O2B C9B N2B 122.6(3)
O2B C9B C7B 133.1(3)
N2B C9B C7B 104.3(2)
N2B C10B C11B 126.2(2)
C8B C10B N2B 106.9(2)
C8B C10B C11B 127.0(2)
C10B C11B S2B 125.8(2)
C12B C11B S2B 110.3(2)
C12B C11B C10B 123.9(3)
C11B C12B H12B 123.6
C11B C12B C13B 112.8(3)
C13B C12B H12B 123.6
C12B C13B H13B 123.5
C14B C13B C12B 113.1(3)
C14B C13B H13B 123.5
S2B C14B H14B 124.0
C13B C14B S2B 112.0(2)
C13B C14B H14B 124.0
N1B C15B H15C 108.8
N1B C15B H15D 108.8
N1B C15B C16B 113.7(2)
H15C C15B H15D 107.7
C16B C15B H15C 108.8
C16B C15B H15D 108.8
C15B C16B H16B 107.5
C15B C16B C18B 110.5(3)
C17B C16B C15B 111.7(3)
C17B C16B H16B 107.5
C17B C16B C18B 112.0(2)
C18B C16B H16B 107.5
C16B C17B H17D 109.5
C16B C17B H17E 109.5
C16B C17B H17F 109.5
H17D C17B H17E 109.5
H17D C17B H17F 109.5
H17E C17B H17F 109.5
C16B C18B H18C 108.4
C16B C18B H18D 108.4
H18C C18B H18D 107.5
C19B C18B C16B 115.5(3)
C19B C18B H18C 108.4
C19B C18B H18D 108.4
C18B C19B H19D 109.5
C18B C19B H19E 109.5
C18B C19B H19F 109.5
H19D C19B H19E 109.5
H19D C19B H19F 109.5
H19E C19B H19F 109.5
N2B C20B H20C 108.8
N2B C20B H20D 108.8
N2B C20B C21B 113.9(2)
H20C C20B H20D 107.7
C21B C20B H20C 108.8
C21B C20B H20D 108.8
C20B C21B H21B 108.1
C22B C21B C20B 109.0(2)
C22B C21B H21B 108.1
C22B C21B C23B 112.9(2)
C23B C21B C20B 110.4(2)
C23B C21B H21B 108.1
C21B C22B H22D 109.5
C21B C22B H22E 109.5
C21B C22B H22F 109.5
H22D C22B H22E 109.5
H22D C22B H22F 109.5
H22E C22B H22F 109.5
C21B C23B H23C 108.8
C21B C23B H23D 108.8
H23C C23B H23D 107.7
C24B C23B C21B 113.9(2)
C24B C23B H23C 108.8
C24B C23B H23D 108.8
C23B C24B H24D 109.5
C23B C24B H24E 109.5
C23B C24B H24F 109.5
H24D C24B H24E 109.5
H24D C24B H24F 109.5
H24E C24B H24F 109.5

loop_
_geom_bond_atom_site_label_1
_geom_bond_atom_site_label_2
_geom_bond_distance
S1A C1A 1.711(4)
S1A C4A 1.732(3)
S2A C11A 1.731(3)
S2A C14A 1.708(3)
O1A C6A 1.229(3)
O2A C9A 1.233(3)
N1A C5A 1.397(3)
N1A C6A 1.424(4)
N1A C15A 1.450(3)
N2A C9A 1.422(4)
N2A C10A 1.394(3)
N2A C20A 1.455(3)
C1A H1A 0.9500
C1A C2A 1.357(5)
C2A H2A 0.9500
C2A C3A 1.410(4)
C3A H3A 0.9500
C3A C4A 1.382(4)
C4A C5A 1.443(4)
C5A C7A 1.382(4)
C6A C8A 1.446(4)
C7A C8A 1.422(3)
C7A C9A 1.441(4)
C8A C10A 1.382(4)
C10A C11A 1.443(4)
C11A C12A 1.380(4)
C12A H12A 0.9500
C12A C13A 1.411(4)
C13A H13A 0.9500
C13A C14A 1.361(4)
C14A H14A 0.9500
C15A H15A 0.9900
C15A H15B 0.9900
C15A C16A 1.536(4)
C16A H16A 1.0000
C16A C17A 1.529(4)
C16A C18A 1.530(4)
C17A H17A 0.9800
C17A H17B 0.9800
C17A H17C 0.9800
C18A H18A 0.9900
C18A H18B 0.9900
C18A C19A 1.510(5)
C19A H19A 0.9800
C19A H19B 0.9800
C19A H19C 0.9800
C20A H20A 0.9900
C20A H20B 0.9900
C20A C21A 1.523(4)
C21A H21A 1.0000
C21A C22A 1.525(4)
C21A C23A 1.529(4)
C22A H22A 0.9800
C22A H22B 0.9800
C22A H22C 0.9800
C23A H23A 0.9900
C23A H23B 0.9900
C23A C24A 1.530(4)
C24A H24A 0.9800
C24A H24B 0.9800
C24A H24C 0.9800
S1B C1B 1.717(4)
S1B C4B 1.726(3)
S2B C11B 1.733(3)
S2B C14B 1.709(3)
O1B C6B 1.229(3)
O2B C9B 1.227(3)
N1B C5B 1.398(3)
N1B C6B 1.426(4)
N1B C15B 1.460(3)
N2B C9B 1.420(4)
N2B C10B 1.396(3)
N2B C20B 1.460(3)
C1B H1B 0.9500
C1B C2B 1.343(5)
C2B H2B 0.9500
C2B C3B 1.412(4)
C3B H3B 0.9500
C3B C4B 1.379(4)
C4B C5B 1.446(4)
C5B C7B 1.379(4)
C6B C8B 1.442(4)
C7B C8B 1.421(4)
C7B C9B 1.448(4)
C8B C10B 1.385(4)
C10B C11B 1.439(4)
C11B C12B 1.375(4)
C12B H12B 0.9500
C12B C13B 1.412(4)
C13B H13B 0.9500
C13B C14B 1.347(4)
C14B H14B 0.9500
C15B H15C 0.9900
C15B H15D 0.9900
C15B C16B 1.532(4)
C16B H16B 1.0000
C16B C17B 1.532(4)
C16B C18B 1.537(4)
C17B H17D 0.9800
C17B H17E 0.9800
C17B H17F 0.9800
C18B H18C 0.9900
C18B H18D 0.9900
C18B C19B 1.514(5)
C19B H19D 0.9800
C19B H19E 0.9800
C19B H19F 0.9800
C20B H20C 0.9900
C20B H20D 0.9900
C20B C21B 1.534(4)
C21B H21B 1.0000
C21B C22B 1.523(4)
C21B C23B 1.533(4)
C22B H22D 0.9800
C22B H22E 0.9800
C22B H22F 0.9800
C23B H23C 0.9900
C23B H23D 0.9900
C23B C24B 1.528(4)
C24B H24D 0.9800
C24B H24E 0.9800
C24B H24F 0.9800

loop_
_geom_torsion_atom_site_label_1
_geom_torsion_atom_site_label_2
_geom_torsion_atom_site_label_3
_geom_torsion_atom_site_label_4
_geom_torsion
S1A C1A C2A C3A -1.1(4)
S1A C4A C5A N1A 16.3(4)
S1A C4A C5A C7A -163.7(2)
S2A C11A C12A C13A 0.9(3)
O1A C6A C8A C7A -179.9(3)
O1A C6A C8A C10A 1.6(6)
N1A C5A C7A C8A 0.1(3)
N1A C5A C7A C9A 179.2(4)
N1A C6A C8A C7A -0.1(3)
N1A C6A C8A C10A -178.5(4)
N1A C15A C16A C17A 59.6(3)
N1A C15A C16A C18A -176.6(3)
N2A C10A C11A S2A -19.2(4)
N2A C10A C11A C12A 164.4(3)
N2A C20A C21A C22A 177.9(2)
N2A C20A C21A C23A -58.0(3)
C1A S1A C4A C3A -0.3(2)
C1A S1A C4A C5A 177.2(3)
C1A C2A C3A C4A 0.9(4)
C2A C3A C4A S1A -0.3(3)
C2A C3A C4A C5A -177.9(3)
C3A C4A C5A N1A -166.6(3)
C3A C4A C5A C7A 13.4(4)
C4A S1A C1A C2A 0.8(3)
C4A C5A C7A C8A -179.9(2)
C4A C5A C7A C9A -0.8(6)
C5A N1A C6A O1A -180.0(3)
C5A N1A C6A C8A 0.1(3)
C5A N1A C15A C16A 75.0(3)
C5A C7A C8A C6A 0.0(3)
C5A C7A C8A C10A 179.0(2)
C5A C7A C9A O2A 0.8(6)
C5A C7A C9A N2A -178.7(4)
C6A N1A C5A C4A 179.8(3)
C6A N1A C5A C7A -0.2(3)
C6A N1A C15A C16A -99.6(3)
C6A C8A C10A N2A 178.7(4)
C6A C8A C10A C11A -0.9(6)
C7A C8A C10A N2A 0.3(3)
C7A C8A C10A C11A -179.3(3)
C8A C7A C9A O2A 179.9(3)
C8A C7A C9A N2A 0.4(3)
C8A C10A C11A S2A 160.4(2)
C8A C10A C11A C12A -16.0(4)
C9A N2A C10A C8A 0.0(3)
C9A N2A C10A C11A 179.6(2)
C9A N2A C20A C21A 100.1(3)
C9A C7A C8A C6A -179.4(2)
C9A C7A C8A C10A -0.5(3)
C10A N2A C9A O2A -179.8(2)
C10A N2A C9A C7A -0.2(3)
C10A N2A C20A C21A -75.2(3)
C10A C11A C12A C13A 177.8(2)
C11A S2A C14A C13A -0.6(2)
C11A C12A C13A C14A -1.4(4)
C12A C13A C14A S2A 1.2(3)
C14A S2A C11A C10A -176.9(3)
C14A S2A C11A C12A -0.2(2)
C15A N1A C5A C4A 4.8(4)
C15A N1A C5A C7A -175.2(3)
C15A N1A C6A O1A -4.5(4)
C15A N1A C6A C8A 175.6(2)
C15A C16A C18A C19A 179.8(3)
C17A C16A C18A C19A -57.7(4)
C20A N2A C9A O2A 4.2(4)
C20A N2A C9A C7A -176.2(2)
C20A N2A C10A C8A 175.6(3)
C20A N2A C10A C11A -4.8(4)
C20A C21A C23A C24A 177.6(2)
C22A C21A C23A C24A -60.6(4)
S1B C1B C2B C3B -1.1(4)
S1B C4B C5B N1B 19.2(4)
S1B C4B C5B C7B -161.1(2)
S2B C11B C12B C13B 1.1(3)
O1B C6B C8B C7B 179.8(3)
O1B C6B C8B C10B 1.2(6)
N1B C5B C7B C8B 0.4(3)
N1B C5B C7B C9B 179.3(4)
N1B C6B C8B C7B -0.4(3)
N1B C6B C8B C10B -178.9(4)
N1B C15B C16B C17B 57.6(3)
N1B C15B C16B C18B -177.0(2)
N2B C10B C11B S2B -21.8(4)
N2B C10B C11B C12B 161.0(3)
N2B C20B C21B C22B 171.4(2)
N2B C20B C21B C23B -64.0(3)
C1B S1B C4B C3B 0.2(2)
C1B S1B C4B C5B 176.5(3)
C1B C2B C3B C4B 1.3(4)
C2B C3B C4B S1B -0.9(3)
C2B C3B C4B C5B -177.3(3)
C3B C4B C5B N1B -165.0(3)
C3B C4B C5B C7B 14.7(5)
C4B S1B C1B C2B 0.5(3)
C4B C5B C7B C8B -179.3(3)
C4B C5B C7B C9B -0.5(6)
C5B N1B C6B O1B -179.5(3)
C5B N1B C6B C8B 0.6(3)
C5B N1B C15B C16B 73.1(3)
C5B C7B C8B C6B 0.0(3)
C5B C7B C8B C10B 179.1(2)
C5B C7B C9B O2B 1.1(6)
C5B C7B C9B N2B -178.7(4)
C6B N1B C5B C4B 179.0(3)
C6B N1B C5B C7B -0.7(3)
C6B N1B C15B C16B -101.2(3)
C6B C8B C10B N2B 178.7(4)
C6B C8B C10B C11B -1.6(6)
C7B C8B C10B N2B 0.2(3)
C7B C8B C10B C11B 179.9(3)
C8B C7B C9B O2B 180.0(3)
C8B C7B C9B N2B 0.2(3)
C8B C10B C11B S2B 158.6(2)
C8B C10B C11B C12B -18.6(4)
C9B N2B C10B C8B -0.1(3)
C9B N2B C10B C11B -179.8(2)
C9B N2B C20B C21B 102.4(3)
C9B C7B C8B C6B -179.3(2)
C9B C7B C8B C10B -0.2(3)
C10B N2B C9B O2B -179.9(2)
C10B N2B C9B C7B 0.0(3)
C10B N2B C20B C21B -73.6(3)
C10B C11B C12B C13B 178.7(2)
C11B S2B C14B C13B -0.2(2)
C11B C12B C13B C14B -1.2(4)
C12B C13B C14B S2B 0.8(3)
C14B S2B C11B C10B -178.1(2)
C14B S2B C11B C12B -0.5(2)
C15B N1B C5B C4B 4.3(4)
C15B N1B C5B C7B -175.4(3)
C15B N1B C6B O1B -4.2(4)
C15B N1B C6B C8B 175.9(2)
C15B C16B C18B C19B -71.2(4)
C17B C16B C18B C19B 54.0(4)
C20B N2B C9B O2B 3.5(4)
C20B N2B C9B C7B -176.7(2)
C20B N2B C10B C8B 176.3(3)
C20B N2B C10B C11B -3.4(4)
C20B C21B C23B C24B -177.6(2)
C22B C21B C23B C24B -55.2(3)
